data_4106794
loop_
_publ_author_name
'Jeremy P. Krogman'
'Bruce M. Foxman'
'Christine M. Thomas'

_publ_section_title
;
 Activation of CO2 by a Heterobimetallic Zr/Co Complex
;
_journal_name_full 'Journal of the American Chemical Society'
_journal_page_first 14582
_journal_page_last 14585
_journal_paper_doi 10.1021/ja2071847
_journal_volume 133
_journal_year 2011
_chemical_formula_moiety 'C52 H83 Co1 N3 O2 P3 Si1 Zr1'
_chemical_formula_sum 'C52 H83 Co N3 O2 P3 Si Zr'
_chemical_formula_weight 1053.41
_space_group_IT_number 14
_symmetry_cell_setting monoclinic
_symmetry_space_group_name_Hall '-P 2ybc'
_symmetry_space_group_name_H-M 'P 1 21/c 1'
_atom_sites_solution_hydrogens geom
_atom_sites_solution_primary direct
_audit_creation_date 11-03-03
_audit_creation_method CRYSTALS_ver_14.15
_cell_angle_alpha 90
_cell_angle_beta 94.917(3)
_cell_angle_gamma 90
_cell_formula_units_Z 4
_cell_length_a 18.5044(9)
_cell_length_b 12.2107(6)
_cell_length_c 24.3932(13)
_cell_measurement_reflns_used 9838
_cell_measurement_temperature 120
_cell_measurement_theta_max 30
_cell_measurement_theta_min 2
_cell_volume 5491.4(5)
_computing_cell_refinement 'Apex2 (Bruker AXS, 2006)'
_computing_data_collection 'Apex2 (Bruker AXS, 2006)'
_computing_data_reduction 'Apex2 (Bruker AXS, 2006)'
_computing_molecular_graphics 'CAMERON (Watkin et al., 1996)'
_computing_publication_material 'CRYSTALS (Betteridge et al., 2003)'
_computing_structure_refinement 'CRYSTALS (Betteridge et al., 2003)'
_computing_structure_solution 'SIR92 (Altomare et al., 1994)'
_diffrn_ambient_temperature 120
_diffrn_measured_fraction_theta_full 0.996
_diffrn_measured_fraction_theta_max 0.993
_diffrn_measurement_device Area
_diffrn_measurement_device_type 'Bruker Kappa Apex2'
_diffrn_measurement_method '\f & \w scans'
_diffrn_radiation_monochromator graphite
_diffrn_radiation_type 'Mo K\a'
_diffrn_radiation_wavelength 0.71073
_diffrn_reflns_av_R_equivalents 0.031
_diffrn_reflns_limit_h_max 25
_diffrn_reflns_limit_h_min -26
_diffrn_reflns_limit_k_max 17
_diffrn_reflns_limit_k_min -16
_diffrn_reflns_limit_l_max 31
_diffrn_reflns_limit_l_min -34
_diffrn_reflns_number 95851
_diffrn_reflns_theta_full 29.424
_diffrn_reflns_theta_max 30.024
_diffrn_reflns_theta_min 2.132
_diffrn_standards_number 0
_exptl_absorpt_coefficient_mu 0.641
_exptl_absorpt_correction_T_max 0.70
_exptl_absorpt_correction_T_min 0.67
_exptl_absorpt_correction_type numerical
_exptl_absorpt_process_details
; 
 Analytical Absorption (De Meulenaer & Tompa, 1965) 
;
_exptl_crystal_colour yellow
_exptl_crystal_density_diffrn 1.274
_exptl_crystal_description 'prism fragment'
_exptl_crystal_F_000 2232
_exptl_crystal_size_max 0.660
_exptl_crystal_size_mid 0.628
_exptl_crystal_size_min 0.552
_refine_diff_density_max 0.58
_refine_diff_density_min -0.43
_refine_ls_extinction_method none
_refine_ls_goodness_of_fit_ref 0.9985
_refine_ls_hydrogen_treatment none
_refine_ls_matrix_type full
_refine_ls_number_parameters 580
_refine_ls_number_reflns 15935
_refine_ls_number_restraints 0
_refine_ls_R_factor_all 0.0345
_refine_ls_R_factor_gt 0.0270
_refine_ls_shift/su_max 0.0017401
_refine_ls_shift/su_mean 0.0000743
_refine_ls_structure_factor_coef Fsqd
_refine_ls_weighting_details
;
 Method= Modified Sheldrick 
 w=1/[\s^2^(F^2^) + ( 0.04P)^2^ + 3.16P] 
 ,where P=(max(Fo^2^,0) + 2Fc^2^)/3 
;
_refine_ls_weighting_scheme calc
_refine_ls_wR_factor_all 0.0761
_refine_ls_wR_factor_gt 0.0690
_refine_ls_wR_factor_ref 0.0761
_reflns_limit_h_max 25
_reflns_limit_h_min -26
_reflns_limit_k_max 17
_reflns_limit_k_min 0
_reflns_limit_l_max 34
_reflns_limit_l_min 0
_reflns_number_gt 13182
_reflns_number_total 15935
_reflns_threshold_expression I>2.0\s(I)
_oxford_diffrn_Wilson_B_factor 1.52
_oxford_diffrn_Wilson_scale 117.81
_oxford_refine_ls_r_factor_ref 0.0345
_oxford_refine_ls_scale 0.095623(12)
_oxford_reflns_number_all 15935
_oxford_reflns_threshold_expression_ref I>-10.0\s(I)
_oxford_structure_analysis_title 'JK1_44_0m in P2(1)/c'
_cod_data_source_file ja2071847_si_002_4.cif
_cod_data_source_block 5
_cod_original_sg_symbol_H-M 'P 1 21/c 1 '
_cod_original_formula_sum 'C52 H83 Co1 N3 O2 P3 Si1 Zr1'
_cod_database_code 4106794

loop_
_symmetry_equiv_pos_as_xyz
x,y,z
-x,-y,-z
-x,y+1/2,-z+1/2
x,-y+1/2,z+1/2

loop_
_atom_site_label
_atom_site_type_symbol
_atom_site_fract_x
_atom_site_fract_y
_atom_site_fract_z
_atom_site_U_iso_or_equiv
_atom_site_occupancy
_atom_site_adp_type
_atom_site_refinement_flags_posn
Zr1 Zr 0.258505(6) 0.628838(10) 0.632768(5) 0.0145 1.0000 Uani .
Co1 Co 0.362710(10) 0.771149(16) 0.673919(8) 0.0189 1.0000 Uani .
Si1 Si 0.13855(3) 0.41896(4) 0.57658(2) 0.0310 1.0000 Uani .
P1 P 0.324361(18) 0.67476(3) 0.743208(14) 0.0167 1.0000 Uani .
P2 P 0.275078(19) 0.86643(3) 0.626875(16) 0.0210 1.0000 Uani .
P3 P 0.411192(18) 0.66171(3) 0.613269(14) 0.0163 1.0000 Uani .
O1 O 0.47533(7) 0.92102(11) 0.71196(6) 0.0387 1.0000 Uani .
O2 O 0.18736(5) 0.51962(8) 0.60297(4) 0.0231 1.0000 Uani .
N1 N 0.27198(6) 0.57217(9) 0.71542(4) 0.0166 1.0000 Uani .
N2 N 0.20378(6) 0.77994(9) 0.61594(5) 0.0194 1.0000 Uani .
N3 N 0.34227(6) 0.58820(9) 0.58172(4) 0.0165 1.0000 Uani .
C1 C 0.39787(8) 0.61485(12) 0.79162(6) 0.0237 1.0000 Uani .
C2 C 0.45695(9) 0.69654(14) 0.81189(8) 0.0347 1.0000 Uani .
C3 C 0.37358(10) 0.55241(14) 0.84145(6) 0.0316 1.0000 Uani .
C4 C 0.26557(8) 0.75621(11) 0.78667(6) 0.0217 1.0000 Uani .
C5 C 0.30259(9) 0.85981(13) 0.81064(7) 0.0306 1.0000 Uani .
C6 C 0.22880(9) 0.69451(14) 0.83183(6) 0.0293 1.0000 Uani .
C7 C 0.23332(7) 0.48270(11) 0.73768(5) 0.0178 1.0000 Uani .
C8 C 0.15714(8) 0.49045(12) 0.73959(6) 0.0220 1.0000 Uani .
C9 C 0.11866(8) 0.40122(13) 0.75746(7) 0.0284 1.0000 Uani .
C10 C 0.15186(9) 0.30277(13) 0.77268(7) 0.0306 1.0000 Uani .
C11 C 0.22605(9) 0.29587(12) 0.76975(6) 0.0260 1.0000 Uani .
C12 C 0.26758(8) 0.38252(11) 0.75226(5) 0.0197 1.0000 Uani .
C13 C 0.11534(8) 0.59184(13) 0.72172(7) 0.0268 1.0000 Uani .
C14 C 0.10881(12) 0.20582(16) 0.79015(10) 0.0489 1.0000 Uani .
C15 C 0.34739(8) 0.36153(12) 0.74932(6) 0.0225 1.0000 Uani .
C16 C 0.24572(8) 0.98987(12) 0.66431(8) 0.0303 1.0000 Uani .
C17 C 0.18772(10) 1.06205(14) 0.63327(9) 0.0414 1.0000 Uani .
C18 C 0.30888(9) 1.06320(13) 0.68637(9) 0.0373 1.0000 Uani .
C19 C 0.29811(8) 0.91618(12) 0.55805(7) 0.0281 1.0000 Uani .
C20 C 0.23831(10) 0.96877(15) 0.51916(8) 0.0382 1.0000 Uani .
C21 C 0.36575(9) 0.98879(14) 0.56083(8) 0.0369 1.0000 Uani .
C22 C 0.13045(7) 0.79771(11) 0.59255(6) 0.0217 1.0000 Uani .
C23 C 0.11034(8) 0.76699(12) 0.53757(7) 0.0267 1.0000 Uani .
C24 C 0.03988(10) 0.78627(15) 0.51491(7) 0.0350 1.0000 Uani .
C25 C -0.01252(9) 0.83308(15) 0.54516(8) 0.0375 1.0000 Uani .
C26 C 0.00660(8) 0.85593(14) 0.59996(8) 0.0323 1.0000 Uani .
C27 C 0.07670(8) 0.83826(12) 0.62468(7) 0.0250 1.0000 Uani .
C28 C 0.16242(10) 0.71341(14) 0.50196(7) 0.0333 1.0000 Uani .
C29 C -0.08780(11) 0.8575(2) 0.51897(11) 0.0601 1.0000 Uani .
C30 C 0.08957(8) 0.86238(14) 0.68519(7) 0.0295 1.0000 Uani .
C31 C 0.45992(8) 0.73219(12) 0.55936(6) 0.0218 1.0000 Uani .
C32 C 0.49180(9) 0.65746(13) 0.51677(7) 0.0286 1.0000 Uani .
C33 C 0.51902(8) 0.81232(13) 0.58209(7) 0.0294 1.0000 Uani .
C34 C 0.47695(8) 0.56218(12) 0.64711(6) 0.0230 1.0000 Uani .
C35 C 0.50492(9) 0.47260(13) 0.61062(7) 0.0311 1.0000 Uani .
C36 C 0.54149(9) 0.61558(15) 0.68114(8) 0.0364 1.0000 Uani .
C37 C 0.33413(7) 0.50461(11) 0.54015(5) 0.0176 1.0000 Uani .
C38 C 0.32805(8) 0.39358(11) 0.55541(6) 0.0200 1.0000 Uani .
C39 C 0.31056(8) 0.31474(12) 0.51528(6) 0.0233 1.0000 Uani .
C40 C 0.29809(8) 0.34009(13) 0.45985(6) 0.0245 1.0000 Uani .
C41 C 0.30455(8) 0.44917(13) 0.44535(6) 0.0235 1.0000 Uani .
C42 C 0.32198(7) 0.53177(11) 0.48379(5) 0.0201 1.0000 Uani .
C43 C 0.33750(9) 0.35728(12) 0.61444(6) 0.0245 1.0000 Uani .
C44 C 0.27615(10) 0.25353(14) 0.41758(7) 0.0337 1.0000 Uani .
C45 C 0.32460(9) 0.64732(12) 0.46277(6) 0.0253 1.0000 Uani .
C46 C 0.04494(9) 0.42444(14) 0.59900(7) 0.0318 1.0000 Uani .
C47 C -0.00253(10) 0.50849(16) 0.58196(8) 0.0393 1.0000 Uani .
C48 C -0.07157(11) 0.51410(19) 0.60036(9) 0.0480 1.0000 Uani .
C49 C -0.09278(12) 0.4353(2) 0.63653(10) 0.0538 1.0000 Uani .
C50 C -0.04715(12) 0.3517(2) 0.65362(9) 0.0537 1.0000 Uani .
C51 C 0.02164(11) 0.34591(18) 0.63499(8) 0.0428 1.0000 Uani .
C52 C 0.43204(9) 0.86206(13) 0.69530(7) 0.0285 1.0000 Uani .
H1 H 0.336(2) 0.846(3) 0.7109(15) 0.119(13) 1.0000 Uiso .
H11 H 0.4205 0.5616 0.7689 0.0280 1.0000 Uiso R
H12 H 0.1675(12) 0.3202(18) 0.5956(9) 0.046(6) 1.0000 Uiso .
H13 H 0.1368(11) 0.4266(18) 0.5173(9) 0.043(6) 1.0000 Uiso .
H21 H 0.4717 0.7422 0.7827 0.0511 1.0000 Uiso R
H22 H 0.4989 0.6584 0.8284 0.0520 1.0000 Uiso R
H23 H 0.4388 0.7410 0.8399 0.0517 1.0000 Uiso R
H31 H 0.4107 0.5033 0.8551 0.0465 1.0000 Uiso R
H32 H 0.3657 0.6025 0.8708 0.0462 1.0000 Uiso R
H33 H 0.3295 0.5119 0.8336 0.0458 1.0000 Uiso R
H41 H 0.2271 0.7789 0.7595 0.0264 1.0000 Uiso R
H51 H 0.3371 0.8398 0.8416 0.0453 1.0000 Uiso R
H52 H 0.3280 0.8962 0.7826 0.0461 1.0000 Uiso R
H53 H 0.2661 0.9088 0.8243 0.0468 1.0000 Uiso R
H61 H 0.2624 0.6858 0.8645 0.0422 1.0000 Uiso R
H62 H 0.1876 0.7359 0.8417 0.0433 1.0000 Uiso R
H63 H 0.2117 0.6233 0.8208 0.0430 1.0000 Uiso R
H91 H 0.0681 0.4088 0.7596 0.0346 1.0000 Uiso R
H111 H 0.2503 0.2303 0.7789 0.0304 1.0000 Uiso R
H131 H 0.0673 0.5877 0.7304 0.0436 1.0000 Uiso R
H132 H 0.1340 0.6554 0.7389 0.0427 1.0000 Uiso R
H133 H 0.1143 0.6048 0.6833 0.0428 1.0000 Uiso R
H141 H 0.1394 0.1444 0.7949 0.0725 1.0000 Uiso R
H142 H 0.0704 0.1898 0.7637 0.0734 1.0000 Uiso R
H143 H 0.0882 0.2222 0.8232 0.0740 1.0000 Uiso R
H151 H 0.3717 0.3568 0.7858 0.0344 1.0000 Uiso R
H152 H 0.3691 0.4190 0.7296 0.0325 1.0000 Uiso R
H153 H 0.3550 0.2928 0.7291 0.0335 1.0000 Uiso R
H161 H 0.2268 0.9586 0.6964 0.0342 1.0000 Uiso R
H171 H 0.2097 1.1122 0.6084 0.0611 1.0000 Uiso R
H172 H 0.1659 1.1064 0.6606 0.0615 1.0000 Uiso R
H173 H 0.1493 1.0184 0.6138 0.0601 1.0000 Uiso R
H181 H 0.2915 1.1247 0.7046 0.0559 1.0000 Uiso R
H182 H 0.3335 1.0922 0.6564 0.0547 1.0000 Uiso R
H183 H 0.3425 1.0249 0.7101 0.0556 1.0000 Uiso R
H191 H 0.3105 0.8463 0.5414 0.0324 1.0000 Uiso R
H201 H 0.1912 0.9339 0.5210 0.0558 1.0000 Uiso R
H202 H 0.2347 1.0466 0.5280 0.0552 1.0000 Uiso R
H203 H 0.2527 0.9637 0.4812 0.0571 1.0000 Uiso R
H211 H 0.4023 0.9631 0.5890 0.0536 1.0000 Uiso R
H212 H 0.3870 0.9892 0.5252 0.0541 1.0000 Uiso R
H213 H 0.3524 1.0641 0.5697 0.0535 1.0000 Uiso R
H241 H 0.0278 0.7669 0.4775 0.0423 1.0000 Uiso R
H261 H -0.0280 0.8859 0.6215 0.0400 1.0000 Uiso R
H281 H 0.1444 0.7091 0.4650 0.0524 1.0000 Uiso R
H282 H 0.1761 0.6428 0.5137 0.0529 1.0000 Uiso R
H283 H 0.2046 0.7535 0.5006 0.0536 1.0000 Uiso R
H291 H -0.1112 0.7936 0.5057 0.0919 1.0000 Uiso R
H292 H -0.1182 0.8890 0.5456 0.0906 1.0000 Uiso R
H293 H -0.0866 0.9067 0.4899 0.0912 1.0000 Uiso R
H301 H 0.0516 0.8286 0.7046 0.0435 1.0000 Uiso R
H302 H 0.1358 0.8342 0.6998 0.0417 1.0000 Uiso R
H303 H 0.0884 0.9397 0.6925 0.0435 1.0000 Uiso R
H311 H 0.4225 0.7759 0.5396 0.0253 1.0000 Uiso R
H321 H 0.4618 0.5952 0.5072 0.0409 1.0000 Uiso R
H322 H 0.5383 0.6311 0.5298 0.0424 1.0000 Uiso R
H323 H 0.4985 0.6975 0.4840 0.0424 1.0000 Uiso R
H331 H 0.5031 0.8605 0.6101 0.0433 1.0000 Uiso R
H332 H 0.5329 0.8577 0.5529 0.0431 1.0000 Uiso R
H333 H 0.5611 0.7736 0.5972 0.0434 1.0000 Uiso R
H341 H 0.4481 0.5258 0.6732 0.0286 1.0000 Uiso R
H351 H 0.5200 0.4113 0.6338 0.0456 1.0000 Uiso R
H352 H 0.4675 0.4463 0.5832 0.0449 1.0000 Uiso R
H353 H 0.5457 0.4994 0.5917 0.0461 1.0000 Uiso R
H361 H 0.5777 0.6399 0.6574 0.0532 1.0000 Uiso R
H362 H 0.5273 0.6776 0.7019 0.0543 1.0000 Uiso R
H363 H 0.5628 0.5637 0.7069 0.0555 1.0000 Uiso R
H391 H 0.3062 0.2415 0.5269 0.0271 1.0000 Uiso R
H411 H 0.2973 0.4689 0.4085 0.0272 1.0000 Uiso R
H431 H 0.3323 0.2818 0.6176 0.0410 1.0000 Uiso R
H432 H 0.3020 0.3859 0.6342 0.0420 1.0000 Uiso R
H433 H 0.3823 0.3741 0.6326 0.0410 1.0000 Uiso R
H441 H 0.3004 0.2626 0.3857 0.0518 1.0000 Uiso R
H442 H 0.2263 0.2553 0.4065 0.0525 1.0000 Uiso R
H443 H 0.2884 0.1835 0.4302 0.0524 1.0000 Uiso R
H451 H 0.3250 0.6978 0.4923 0.0363 1.0000 Uiso R
H452 H 0.2822 0.6625 0.4384 0.0371 1.0000 Uiso R
H453 H 0.3672 0.6588 0.4429 0.0385 1.0000 Uiso R
H471 H 0.0122 0.5628 0.5574 0.0470 1.0000 Uiso R
H481 H -0.1023 0.5726 0.5875 0.0580 1.0000 Uiso R
H491 H -0.1397 0.4400 0.6489 0.0652 1.0000 Uiso R
H501 H -0.0620 0.2966 0.6781 0.0650 1.0000 Uiso R
H511 H 0.0528 0.2867 0.6465 0.0518 1.0000 Uiso R

loop_
_atom_site_aniso_label
_atom_site_aniso_U_11
_atom_site_aniso_U_22
_atom_site_aniso_U_33
_atom_site_aniso_U_23
_atom_site_aniso_U_13
_atom_site_aniso_U_12
Zr1 0.01469(6) 0.01321(6) 0.01524(6) -0.00066(4) -0.00010(4) 0.00040(4)
Co1 0.01855(9) 0.01916(9) 0.01887(9) -0.00399(7) 0.00168(7) -0.00510(7)
Si1 0.0285(2) 0.0247(2) 0.0391(2) -0.00898(18) -0.00129(18) -0.00726(17)
P1 0.01725(15) 0.01534(15) 0.01672(15) -0.00140(12) -0.00277(11) 0.00058(12)
P2 0.01748(15) 0.01316(15) 0.03249(19) -0.00252(13) 0.00255(13) 0.00071(12)
P3 0.01528(14) 0.01502(14) 0.01871(15) 0.00032(12) 0.00127(12) 0.00126(11)
O1 0.0355(6) 0.0357(7) 0.0435(7) -0.0088(6) -0.0051(5) -0.0086(5)
O2 0.0237(5) 0.0205(5) 0.0245(5) -0.0028(4) -0.0010(4) -0.0046(4)
N1 0.0177(5) 0.0146(5) 0.0172(5) -0.0008(4) -0.0004(4) -0.0013(4)
N2 0.0154(5) 0.0155(5) 0.0270(6) -0.0003(4) -0.0001(4) 0.0014(4)
N3 0.0187(5) 0.0150(5) 0.0158(5) -0.0017(4) 0.0007(4) 0.0005(4)
C1 0.0239(7) 0.0222(7) 0.0232(7) -0.0013(5) -0.0088(5) 0.0024(5)
C2 0.0308(8) 0.0307(8) 0.0392(9) -0.0024(7) -0.0173(7) -0.0028(6)
C3 0.0403(9) 0.0302(8) 0.0224(7) 0.0024(6) -0.0081(6) 0.0043(7)
C4 0.0240(6) 0.0211(6) 0.0198(6) -0.0040(5) 0.0011(5) 0.0007(5)
C5 0.0381(8) 0.0266(8) 0.0279(7) -0.0115(6) 0.0074(6) -0.0037(6)
C6 0.0319(8) 0.0318(8) 0.0253(7) -0.0026(6) 0.0076(6) -0.0025(6)
C7 0.0202(6) 0.0164(6) 0.0167(6) -0.0007(5) 0.0005(5) -0.0019(5)
C8 0.0215(6) 0.0221(6) 0.0223(6) -0.0018(5) 0.0014(5) -0.0012(5)
C9 0.0244(7) 0.0304(8) 0.0312(8) -0.0008(6) 0.0067(6) -0.0061(6)
C10 0.0363(8) 0.0257(7) 0.0312(8) 0.0017(6) 0.0098(6) -0.0080(6)
C11 0.0374(8) 0.0181(6) 0.0229(7) 0.0015(5) 0.0047(6) -0.0014(6)
C12 0.0251(6) 0.0180(6) 0.0158(6) -0.0006(5) 0.0009(5) -0.0004(5)
C13 0.0196(6) 0.0275(7) 0.0331(8) 0.0003(6) 0.0011(6) 0.0013(5)
C14 0.0524(12) 0.0330(10) 0.0643(13) 0.0091(9) 0.0213(10) -0.0140(9)
C15 0.0257(7) 0.0198(6) 0.0217(6) -0.0002(5) -0.0004(5) 0.0038(5)
C16 0.0245(7) 0.0164(6) 0.0502(10) -0.0091(6) 0.0037(6) 0.0035(5)
C17 0.0343(9) 0.0213(7) 0.0677(13) -0.0073(8) -0.0004(8) 0.0105(7)
C18 0.0321(8) 0.0187(7) 0.0607(12) -0.0138(7) 0.0010(8) -0.0004(6)
C19 0.0266(7) 0.0184(7) 0.0397(8) 0.0056(6) 0.0057(6) 0.0021(5)
C20 0.0331(8) 0.0328(9) 0.0484(10) 0.0157(8) 0.0020(7) 0.0034(7)
C21 0.0304(8) 0.0250(8) 0.0565(11) 0.0102(7) 0.0110(7) -0.0020(6)
C22 0.0179(6) 0.0173(6) 0.0291(7) 0.0015(5) -0.0022(5) 0.0009(5)
C23 0.0277(7) 0.0216(7) 0.0297(8) 0.0016(6) -0.0031(6) 0.0004(6)
C24 0.0342(8) 0.0337(9) 0.0346(9) 0.0007(7) -0.0121(7) -0.0002(7)
C25 0.0244(8) 0.0370(9) 0.0485(10) 0.0040(8) -0.0130(7) 0.0032(7)
C26 0.0184(7) 0.0322(8) 0.0457(10) 0.0020(7) -0.0006(6) 0.0052(6)
C27 0.0185(6) 0.0236(7) 0.0325(8) 0.0015(6) -0.0006(5) 0.0035(5)
C28 0.0407(9) 0.0303(8) 0.0286(8) -0.0033(6) 0.0004(7) 0.0033(7)
C29 0.0318(10) 0.0727(16) 0.0710(16) -0.0050(13) -0.0240(10) 0.0127(10)
C30 0.0223(7) 0.0321(8) 0.0339(8) -0.0022(6) 0.0019(6) 0.0076(6)
C31 0.0211(6) 0.0195(6) 0.0253(7) 0.0019(5) 0.0056(5) 0.0013(5)
C32 0.0292(7) 0.0265(7) 0.0316(8) -0.0010(6) 0.0121(6) 0.0022(6)
C33 0.0237(7) 0.0280(8) 0.0374(8) -0.0011(6) 0.0079(6) -0.0061(6)
C34 0.0198(6) 0.0219(6) 0.0267(7) 0.0035(5) -0.0011(5) 0.0039(5)
C35 0.0275(7) 0.0236(7) 0.0424(9) 0.0017(6) 0.0039(6) 0.0103(6)
C36 0.0251(8) 0.0369(9) 0.0445(10) 0.0021(7) -0.0127(7) 0.0039(7)
C37 0.0189(6) 0.0173(6) 0.0166(6) -0.0016(5) 0.0018(4) 0.0020(5)
C38 0.0233(6) 0.0176(6) 0.0191(6) -0.0004(5) 0.0024(5) 0.0006(5)
C39 0.0262(7) 0.0175(6) 0.0265(7) -0.0031(5) 0.0044(5) -0.0010(5)
C40 0.0235(7) 0.0258(7) 0.0243(7) -0.0070(6) 0.0020(5) -0.0018(5)
C41 0.0258(7) 0.0284(7) 0.0161(6) -0.0022(5) 0.0002(5) 0.0020(6)
C42 0.0229(6) 0.0196(6) 0.0178(6) 0.0002(5) 0.0020(5) 0.0026(5)
C43 0.0344(8) 0.0177(6) 0.0214(7) 0.0025(5) 0.0022(6) 0.0004(5)
C44 0.0379(9) 0.0327(8) 0.0302(8) -0.0127(7) 0.0010(7) -0.0064(7)
C45 0.0352(8) 0.0223(7) 0.0182(6) 0.0031(5) 0.0019(6) 0.0040(6)
C46 0.0288(8) 0.0313(8) 0.0344(8) -0.0075(7) -0.0025(6) -0.0111(6)
C47 0.0384(9) 0.0358(9) 0.0438(10) -0.0057(8) 0.0044(8) -0.0046(7)
C48 0.0366(10) 0.0495(12) 0.0576(12) -0.0147(10) 0.0025(9) 0.0004(9)
C49 0.0375(10) 0.0691(15) 0.0565(13) -0.0215(11) 0.0144(9) -0.0186(10)
C50 0.0478(12) 0.0655(15) 0.0482(12) 0.0030(10) 0.0063(9) -0.0247(11)
C51 0.0400(10) 0.0463(11) 0.0406(10) 0.0023(8) -0.0054(8) -0.0154(8)
C52 0.0254(7) 0.0272(7) 0.0327(8) 0.0010(6) 0.0017(6) -0.0019(6)

loop_
_atom_type_symbol
_atom_type_scat_dispersion_real
_atom_type_scat_dispersion_imag
_atom_type_scat_Cromer_Mann_a1
_atom_type_scat_Cromer_Mann_b1
_atom_type_scat_Cromer_Mann_a2
_atom_type_scat_Cromer_Mann_b2
_atom_type_scat_Cromer_Mann_a3
_atom_type_scat_Cromer_Mann_b3
_atom_type_scat_Cromer_Mann_a4
_atom_type_scat_Cromer_Mann_b4
_atom_type_scat_Cromer_Mann_c
_atom_type_scat_source
C 0.0033 0.0016 2.3100 20.8439 1.0200 10.2075 1.5886 0.5687 0.8650 51.6512 0.2156 'International Tables Vol C 4.2.6.8 and 6.1.1.4'
H 0.0000 0.0000 0.4930 10.5109 0.3229 26.1257 0.1402 3.1424 0.0408 57.7998 0.0030 'International Tables Vol C 4.2.6.8 and 6.1.1.4'
O 0.0106 0.0060 3.0485 13.2771 2.2868 5.7011 1.5463 0.3239 0.8670 32.9089 0.2508 'International Tables Vol C 4.2.6.8 and 6.1.1.4'
Si 0.0817 0.0704 6.2915 2.4386 3.0353 32.3337 1.9891 0.6785 1.5410 81.6937 1.1407 'International Tables Vol C 4.2.6.8 and 6.1.1.4'
P 0.1023 0.0942 6.4345 1.9067 4.1791 27.1570 1.7800 0.5260 1.4908 68.1645 1.1149 'International Tables Vol C 4.2.6.8 and 6.1.1.4'
Co 0.3494 0.9721 12.2841 4.2791 7.3409 0.2784 4.0034 13.5359 2.3488 71.1692 1.0118 'International Tables Vol C 4.2.6.8 and 6.1.1.4'
Zr -2.9673 0.5597 17.8765 1.2762 10.9480 11.9160 5.4173 0.1176 3.6572 87.6627 2.0693 'International Tables Vol C 4.2.6.8 and 6.1.1.4'
N 0.0061 0.0033 12.2126 0.0057 3.1322 9.8933 2.0125 28.9975 1.1663 0.5826 -11.5290 'International Tables Vol C 4.2.6.8 and 6.1.1.4'

loop_
_geom_angle_atom_site_label_1
_geom_angle_atom_site_label_2
_geom_angle_atom_site_label_3
_geom_angle
_geom_angle_publ_flag
Co1 Zr1 P1 46.342(8) yes
Co1 Zr1 P2 46.411(9) yes
P1 Zr1 P2 79.463(11) yes
Co1 Zr1 P3 46.429(8) yes
P1 Zr1 P3 77.952(11) yes
P2 Zr1 P3 75.492(10) yes
Co1 Zr1 O2 176.81(3) yes
P1 Zr1 O2 133.23(3) yes
P2 Zr1 O2 136.39(3) yes
P3 Zr1 O2 130.99(3) yes
Co1 Zr1 N1 80.58(3) yes
P1 Zr1 N1 34.94(3) yes
P2 Zr1 N1 111.44(3) yes
P3 Zr1 N1 99.33(3) yes
O2 Zr1 N1 98.63(4) yes
Co1 Zr1 N2 80.10(3) yes
P1 Zr1 N2 99.55(3) yes
P2 Zr1 N2 34.89(3) yes
P3 Zr1 N2 107.41(3) yes
O2 Zr1 N2 102.95(4) yes
Co1 Zr1 N3 80.58(3) yes
P1 Zr1 N3 108.53(3) yes
P2 Zr1 N3 96.77(3) yes
P3 Zr1 N3 34.61(3) yes
O2 Zr1 N3 97.10(4) yes
N1 Zr1 N2 118.71(4) yes
N1 Zr1 N3 116.54(4) yes
N2 Zr1 N3 116.60(4) yes
Zr1 Co1 P1 71.372(11) yes
Zr1 Co1 P2 71.504(11) yes
P1 Co1 P2 113.663(15) yes
Zr1 Co1 P3 71.730(11) yes
P1 Co1 P3 111.001(15) yes
P2 Co1 P3 106.629(15) yes
Zr1 Co1 C52 175.58(5) yes
P1 Co1 C52 112.60(6) yes
P2 Co1 C52 107.80(5) yes
P3 Co1 C52 104.58(5) yes
Zr1 Co1 H1 111.7(15) no
P1 Co1 H1 72.6(15) no
P2 Co1 H1 73.0(15) no
P3 Co1 H1 176.0(15) no
C52 Co1 H1 71.9(15) no
O2 Si1 C46 110.85(7) yes
O2 Si1 H12 109.9(9) no
C46 Si1 H12 106.0(9) no
O2 Si1 H13 108.2(9) no
C46 Si1 H13 110.5(8) no
H12 Si1 H13 111.5(12) no
Zr1 P1 Co1 62.286(10) yes
Zr1 P1 N1 46.10(4) yes
Co1 P1 N1 107.26(4) yes
Zr1 P1 C1 137.02(5) yes
Co1 P1 C1 115.09(5) yes
N1 P1 C1 108.91(6) yes
Zr1 P1 C4 114.15(5) yes
Co1 P1 C4 112.85(5) yes
N1 P1 C4 106.28(6) yes
C1 P1 C4 106.07(7) yes
Zr1 P2 Co1 62.085(10) yes
Zr1 P2 N2 45.96(4) yes
Co1 P2 N2 106.13(4) yes
Zr1 P2 C16 137.84(6) yes
Co1 P2 C16 113.48(6) yes
N2 P2 C16 108.98(6) yes
Zr1 P2 C19 113.57(5) yes
Co1 P2 C19 114.82(5) yes
N2 P2 C19 107.21(7) yes
C16 P2 C19 105.98(8) yes
Zr1 P3 Co1 61.840(9) yes
Zr1 P3 N3 45.67(4) yes
Co1 P3 N3 106.78(4) yes
Zr1 P3 C31 135.03(5) yes
Co1 P3 C31 115.83(5) yes
N3 P3 C31 108.37(6) yes
Zr1 P3 C34 116.15(5) yes
Co1 P3 C34 112.36(5) yes
N3 P3 C34 107.10(6) yes
C31 P3 C34 106.05(6) yes
Si1 O2 Zr1 171.84(7) yes
P1 N1 Zr1 98.96(5) yes
P1 N1 C7 134.33(9) yes
Zr1 N1 C7 125.72(8) yes
P2 N2 Zr1 99.15(5) yes
P2 N2 C22 131.47(10) yes
Zr1 N2 C22 128.52(9) yes
P3 N3 Zr1 99.71(5) yes
P3 N3 C37 136.69(9) yes
Zr1 N3 C37 122.73(8) yes
P1 C1 C2 114.17(11) yes
P1 C1 C3 116.58(11) yes
C2 C1 C3 108.53(13) yes
P1 C1 H11 103.1 no
C2 C1 H11 106.8 no
C3 C1 H11 106.8 no
C1 C2 H21 112.3 no
C1 C2 H22 110.3 no
H21 C2 H22 108.6 no
C1 C2 H23 108.4 no
H21 C2 H23 109.8 no
H22 C2 H23 107.2 no
C1 C3 H31 109.8 no
C1 C3 H32 110.3 no
H31 C3 H32 107.0 no
C1 C3 H33 113.6 no
H31 C3 H33 108.7 no
H32 C3 H33 107.2 no
P1 C4 C5 113.16(10) yes
P1 C4 C6 117.36(10) yes
C5 C4 C6 109.98(12) yes
P1 C4 H41 101.2 no
C5 C4 H41 107.6 no
C6 C4 H41 106.5 no
C4 C5 H51 109.3 no
C4 C5 H52 109.7 no
H51 C5 H52 109.6 no
C4 C5 H53 109.6 no
H51 C5 H53 108.1 no
H52 C5 H53 110.5 no
C4 C6 H61 110.4 no
C4 C6 H62 109.3 no
H61 C6 H62 108.5 no
C4 C6 H63 113.6 no
H61 C6 H63 107.7 no
H62 C6 H63 107.3 no
N1 C7 C8 119.35(12) yes
N1 C7 C12 121.83(12) yes
C8 C7 C12 118.47(12) yes
C7 C8 C9 119.66(13) yes
C7 C8 C13 122.23(13) yes
C9 C8 C13 118.09(13) yes
C8 C9 C10 122.41(14) yes
C8 C9 H91 118.4 no
C10 C9 H91 119.2 no
C9 C10 C11 117.26(14) yes
C9 C10 C14 121.58(16) yes
C11 C10 C14 121.14(16) yes
C10 C11 C12 122.99(14) yes
C10 C11 H111 119.8 no
C12 C11 H111 117.1 no
C7 C12 C11 119.18(13) yes
C7 C12 C15 123.86(12) yes
C11 C12 C15 116.95(13) yes
C8 C13 H131 111.5 no
C8 C13 H132 113.1 no
H131 C13 H132 105.5 no
C8 C13 H133 113.0 no
H131 C13 H133 107.0 no
H132 C13 H133 106.2 no
C10 C14 H141 109.5 no
C10 C14 H142 110.9 no
H141 C14 H142 109.3 no
C10 C14 H143 109.7 no
H141 C14 H143 110.3 no
H142 C14 H143 107.2 no
C12 C15 H151 110.4 no
C12 C15 H152 110.8 no
H151 C15 H152 108.9 no
C12 C15 H153 110.5 no
H151 C15 H153 109.6 no
H152 C15 H153 106.7 no
P2 C16 C17 116.25(13) yes
P2 C16 C18 113.47(11) yes
C17 C16 C18 108.49(13) yes
P2 C16 H161 102.6 no
C17 C16 H161 109.9 no
C18 C16 H161 105.4 no
C16 C17 H171 110.8 no
C16 C17 H172 107.2 no
H171 C17 H172 107.3 no
C16 C17 H173 112.0 no
H171 C17 H173 111.3 no
H172 C17 H173 108.0 no
C16 C18 H181 110.5 no
C16 C18 H182 110.2 no
H181 C18 H182 105.5 no
C16 C18 H183 111.8 no
H181 C18 H183 109.9 no
H182 C18 H183 108.7 no
P2 C19 C20 118.90(11) yes
P2 C19 C21 113.40(12) yes
C20 C19 C21 109.18(13) yes
P2 C19 H191 99.7 no
C20 C19 H191 106.8 no
C21 C19 H191 107.7 no
C19 C20 H201 112.9 no
C19 C20 H202 109.2 no
H201 C20 H202 109.6 no
C19 C20 H203 108.4 no
H201 C20 H203 109.3 no
H202 C20 H203 107.2 no
C19 C21 H211 111.1 no
C19 C21 H212 110.5 no
H211 C21 H212 108.6 no
C19 C21 H213 109.4 no
H211 C21 H213 108.6 no
H212 C21 H213 108.6 no
N2 C22 C23 119.89(13) yes
N2 C22 C27 121.22(13) yes
C23 C22 C27 118.74(13) yes
C22 C23 C24 119.61(15) yes
C22 C23 C28 122.36(14) yes
C24 C23 C28 118.02(15) yes
C23 C24 C25 122.06(16) yes
C23 C24 H241 118.3 no
C25 C24 H241 119.6 no
C24 C25 C26 117.65(15) yes
C24 C25 C29 121.06(18) yes
C26 C25 C29 121.29(18) yes
C25 C26 C27 122.46(16) yes
C25 C26 H261 119.4 no
C27 C26 H261 118.1 no
C22 C27 C26 119.17(15) yes
C22 C27 C30 123.71(13) yes
C26 C27 C30 117.10(14) yes
C23 C28 H281 112.9 no
C23 C28 H282 113.2 no
H281 C28 H282 108.0 no
C23 C28 H283 112.0 no
H281 C28 H283 103.2 no
H282 C28 H283 107.0 no
C25 C29 H291 111.4 no
C25 C29 H292 111.1 no
H291 C29 H292 106.4 no
C25 C29 H293 111.6 no
H291 C29 H293 108.4 no
H292 C29 H293 107.9 no
C27 C30 H301 109.5 no
C27 C30 H302 110.7 no
H301 C30 H302 109.0 no
C27 C30 H303 111.7 no
H301 C30 H303 107.3 no
H302 C30 H303 108.5 no
P3 C31 C32 116.02(10) yes
P3 C31 C33 114.29(11) yes
C32 C31 C33 108.63(12) yes
P3 C31 H311 103.7 no
C32 C31 H311 106.8 no
C33 C31 H311 106.6 no
C31 C32 H321 112.8 no
C31 C32 H322 111.3 no
H321 C32 H322 107.6 no
C31 C32 H323 110.3 no
H321 C32 H323 108.4 no
H322 C32 H323 106.1 no
C31 C33 H331 113.1 no
C31 C33 H332 109.2 no
H331 C33 H332 107.0 no
C31 C33 H333 110.8 no
H331 C33 H333 108.3 no
H332 C33 H333 108.2 no
P3 C34 C35 116.74(11) yes
P3 C34 C36 114.19(11) yes
C35 C34 C36 109.35(13) yes
P3 C34 H341 102.3 no
C35 C34 H341 106.7 no
C36 C34 H341 106.6 no
C34 C35 H351 108.0 no
C34 C35 H352 112.3 no
H351 C35 H352 107.4 no
C34 C35 H353 110.5 no
H351 C35 H353 110.0 no
H352 C35 H353 108.5 no
C34 C36 H361 110.6 no
C34 C36 H362 112.6 no
H361 C36 H362 107.9 no
C34 C36 H363 109.3 no
H361 C36 H363 109.3 no
H362 C36 H363 107.0 no
N3 C37 C38 120.09(11) yes
N3 C37 C42 121.19(12) yes
C38 C37 C42 118.15(12) yes
C37 C38 C39 119.85(13) yes
C37 C38 C43 122.01(12) yes
C39 C38 C43 118.11(12) yes
C38 C39 C40 122.73(14) yes
C38 C39 H391 117.8 no
C40 C39 H391 119.5 no
C39 C40 C41 116.90(13) yes
C39 C40 C44 121.52(14) yes
C41 C40 C44 121.55(14) yes
C40 C41 C42 122.89(13) yes
C40 C41 H411 119.2 no
C42 C41 H411 117.9 no
C37 C42 C41 119.48(13) yes
C37 C42 C45 123.01(12) yes
C41 C42 C45 117.48(12) yes
C38 C43 H431 111.5 no
C38 C43 H432 111.3 no
H431 C43 H432 104.4 no
C38 C43 H433 114.7 no
H431 C43 H433 105.9 no
H432 C43 H433 108.3 no
C40 C44 H441 111.3 no
C40 C44 H442 112.4 no
H441 C44 H442 106.6 no
C40 C44 H443 111.9 no
H441 C44 H443 105.3 no
H442 C44 H443 108.8 no
C42 C45 H451 110.5 no
C42 C45 H452 110.1 no
H451 C45 H452 107.3 no
C42 C45 H453 110.9 no
H451 C45 H453 109.4 no
H452 C45 H453 108.6 no
Si1 C46 C47 121.22(14) yes
Si1 C46 C51 120.42(15) yes
C47 C46 C51 118.33(17) yes
C46 C47 C48 120.90(19) yes
C46 C47 H471 119.7 no
C48 C47 H471 119.4 no
C47 C48 C49 119.3(2) yes
C47 C48 H481 118.1 no
C49 C48 H481 122.6 no
C48 C49 C50 120.8(2) yes
C48 C49 H491 118.7 no
C50 C49 H491 120.5 no
C49 C50 C51 119.8(2) yes
C49 C50 H501 120.8 no
C51 C50 H501 119.3 no
C46 C51 C50 120.8(2) yes
C46 C51 H511 119.7 no
C50 C51 H511 119.5 no
O1 C52 Co1 176.08(15) yes

loop_
_geom_bond_atom_site_label_1
_geom_bond_atom_site_label_2
_geom_bond_distance
_geom_bond_publ_flag
Zr1 Co1 2.7228(2) yes
Zr1 P1 2.9145(4) yes
Zr1 P2 2.9222(4) yes
Zr1 P3 2.9327(4) yes
Zr1 O2 1.9688(10) yes
Zr1 N1 2.1260(11) yes
Zr1 N2 2.1276(11) yes
Zr1 N3 2.1285(11) yes
Co1 P1 2.2251(4) yes
Co1 P2 2.2318(4) yes
Co1 P3 2.2376(4) yes
Co1 C52 1.7422(16) yes
Co1 H1 1.41(4) no
Si1 O2 1.6251(11) yes
Si1 C46 1.8619(18) yes
Si1 H12 1.38(2) no
Si1 H13 1.45(2) no
P1 N1 1.6898(11) yes
P1 C1 1.8721(14) yes
P1 C4 1.8693(14) yes
P2 N2 1.6932(12) yes
P2 C16 1.8670(15) yes
P2 C19 1.8688(16) yes
P3 N3 1.6901(11) yes
P3 C31 1.8671(14) yes
P3 C34 1.8620(14) yes
O1 C52 1.127(2) yes
N1 C7 1.4376(16) yes
N2 C22 1.4425(17) yes
N3 C37 1.4375(16) yes
C1 C2 1.530(2) yes
C1 C3 1.534(2) yes
C1 H11 0.972 no
C2 H21 0.961 no
C2 H22 0.963 no
C2 H23 0.956 no
C3 H31 0.950 no
C3 H32 0.962 no
C3 H33 0.959 no
C4 C5 1.531(2) yes
C4 C6 1.540(2) yes
C4 H41 0.970 no
C5 H51 0.978 no
C5 H52 0.971 no
C5 H53 0.981 no
C6 H61 0.972 no
C6 H62 0.963 no
C6 H63 0.956 no
C7 C8 1.4177(19) yes
C7 C12 1.4093(19) yes
C8 C9 1.392(2) yes
C8 C13 1.504(2) yes
C9 C10 1.386(2) yes
C9 H91 0.946 no
C10 C11 1.383(2) yes
C10 C14 1.509(2) yes
C11 C12 1.396(2) yes
C11 H111 0.936 no
C12 C15 1.507(2) yes
C13 H131 0.932 no
C13 H132 0.935 no
C13 H133 0.948 no
C14 H141 0.940 no
C14 H142 0.939 no
C14 H143 0.943 no
C15 H151 0.964 no
C15 H152 0.959 no
C15 H153 0.990 no
C16 C17 1.537(2) yes
C16 C18 1.533(2) yes
C16 H161 0.963 no
C17 H171 0.975 no
C17 H172 0.973 no
C17 H173 0.978 no
C18 H181 0.943 no
C18 H182 0.962 no
C18 H183 0.938 no
C19 C20 1.535(2) yes
C19 C21 1.531(2) yes
C19 H191 0.980 no
C20 H201 0.975 no
C20 H202 0.978 no
C20 H203 0.986 no
C21 H211 0.973 no
C21 H212 0.984 no
C21 H213 0.981 no
C22 C23 1.412(2) yes
C22 C27 1.408(2) yes
C23 C24 1.392(2) yes
C23 C28 1.502(2) yes
C24 C25 1.391(3) yes
C24 H241 0.951 no
C25 C26 1.382(3) yes
C25 C29 1.512(2) yes
C26 C27 1.399(2) yes
C26 H261 0.936 no
C27 C30 1.504(2) yes
C28 H281 0.935 no
C28 H282 0.936 no
C28 H283 0.924 no
C29 H291 0.936 no
C29 H292 0.975 no
C29 H293 0.932 no
C30 H301 0.972 no
C30 H302 0.962 no
C30 H303 0.961 no
C31 C32 1.538(2) yes
C31 C33 1.535(2) yes
C31 H311 0.969 no
C32 H321 0.958 no
C32 H322 0.947 no
C32 H323 0.955 no
C33 H331 0.966 no
C33 H332 0.954 no
C33 H333 0.957 no
C34 C35 1.528(2) yes
C34 C36 1.540(2) yes
C34 H341 0.973 no
C35 H351 0.964 no
C35 H352 0.974 no
C35 H353 0.975 no
C36 H361 0.969 no
C36 H362 0.961 no
C36 H363 0.953 no
C37 C38 1.4129(18) yes
C37 C42 1.4134(18) yes
C38 C39 1.3911(19) yes
C38 C43 1.5024(19) yes
C39 C40 1.387(2) yes
C39 H391 0.944 no
C40 C41 1.386(2) yes
C40 C44 1.508(2) yes
C41 C42 1.3958(19) yes
C41 H411 0.929 no
C42 C45 1.5034(19) yes
C43 H431 0.930 no
C43 H432 0.917 no
C43 H433 0.929 no
C44 H441 0.937 no
C44 H442 0.940 no
C44 H443 0.931 no
C45 H451 0.947 no
C45 H452 0.961 no
C45 H453 0.969 no
C46 C47 1.391(3) yes
C46 C51 1.393(3) yes
C47 C48 1.392(3) yes
C47 H471 0.950 no
C48 C49 1.385(3) yes
C48 H481 0.949 no
C49 C50 1.367(4) yes
C49 H491 0.945 no
C50 C51 1.390(3) yes
C50 H501 0.955 no
C51 H511 0.951 no
